data_7021853
loop_
_publ_author_name
'Son, Jung-Ho'
'Casey, William H.'

_publ_section_title
;
 A decatungstate-type polyoxoniobate with centered manganese:
 [H2Mn(IV)Nb10O32](8-) as a soluble tetramethylammonium salt.
;
_journal_issue 37
_journal_name_full 'Dalton transactions (Cambridge, England : 2003)'
_journal_page_first 13339
_journal_page_last 13342
_journal_paper_doi 10.1039/c3dt51798e
_journal_volume 42
_journal_year 2013
_chemical_formula_moiety 'H2 Mn Nb10 O32, 8(C4 H12 N), 22(H2 O)'
_chemical_formula_sum 'C32 H101 Mn N8 Nb10 O54'
_chemical_formula_weight 2446.25
_chemical_name_common 'tetramethylammonium decaniobomanganate'
_chemical_name_systematic
; 
 ? 
;
_space_group_IT_number 14
_symmetry_cell_setting monoclinic
_symmetry_space_group_name_Hall '-P 2yn'
_symmetry_space_group_name_H-M 'P 1 21/n 1'
_atom_sites_solution_hydrogens geom
_atom_sites_solution_primary direct
_atom_sites_solution_secondary difmap
_audit_creation_method SHELXL-97
_cell_angle_alpha 90.00
_cell_angle_beta 92.9070(10)
_cell_angle_gamma 90.00
_cell_formula_units_Z 4
_cell_length_a 13.9537(6)
_cell_length_b 34.0884(14)
_cell_length_c 18.0134(7)
_cell_measurement_reflns_used 9771
_cell_measurement_temperature 88(2)
_cell_measurement_theta_max 27.46
_cell_measurement_theta_min 2.24
_cell_volume 8557.2(6)
_computing_cell_refinement 'Bruker SAINT'
_computing_data_collection 'Bruker APEX2'
_computing_data_reduction 'Bruker SAINT'
_computing_molecular_graphics 'Bruker SHELXTL'
_computing_publication_material 'Bruker SHELXTL'
_computing_structure_refinement 'SHELXL-97 (Sheldrick, 2008)'
_computing_structure_solution 'SHELXS-97 (Sheldrick, 2008)'
_diffrn_ambient_temperature 88(2)
_diffrn_measured_fraction_theta_full 0.999
_diffrn_measured_fraction_theta_max 0.999
_diffrn_measurement_device_type 'Bruker APEX-II CCD'
_diffrn_measurement_method '\f and \w scans'
_diffrn_radiation_monochromator graphite
_diffrn_radiation_source 'fine-focus sealed tube'
_diffrn_radiation_type MoK\a
_diffrn_radiation_wavelength 0.71073
_diffrn_reflns_av_R_equivalents 0.0391
_diffrn_reflns_av_sigmaI/netI 0.0231
_diffrn_reflns_limit_h_max 17
_diffrn_reflns_limit_h_min -17
_diffrn_reflns_limit_k_max 42
_diffrn_reflns_limit_k_min -42
_diffrn_reflns_limit_l_max 22
_diffrn_reflns_limit_l_min -22
_diffrn_reflns_number 125508
_diffrn_reflns_theta_full 26.37
_diffrn_reflns_theta_max 26.37
_diffrn_reflns_theta_min 2.24
_exptl_absorpt_coefficient_mu 1.527
_exptl_absorpt_correction_T_max 0.8056
_exptl_absorpt_correction_T_min 0.5415
_exptl_absorpt_correction_type multi-scan
_exptl_absorpt_process_details 'SADABS (Bruker, 2003)'
_exptl_crystal_colour yellow
_exptl_crystal_density_diffrn 1.899
_exptl_crystal_density_method 'not measured'
_exptl_crystal_description prism
_exptl_crystal_F_000 4864
_exptl_crystal_size_max 0.46
_exptl_crystal_size_mid 0.18
_exptl_crystal_size_min 0.15
_refine_diff_density_max 1.834
_refine_diff_density_min -0.745
_refine_diff_density_rms 0.040
_refine_ls_extinction_method none
_refine_ls_goodness_of_fit_ref 1.030
_refine_ls_hydrogen_treatment mixed
_refine_ls_matrix_type full
_refine_ls_number_parameters 1144
_refine_ls_number_reflns 17489
_refine_ls_number_restraints 0
_refine_ls_restrained_S_all 1.030
_refine_ls_R_factor_all 0.0481
_refine_ls_R_factor_gt 0.0364
_refine_ls_shift/su_max 0.098
_refine_ls_shift/su_mean 0.001
_refine_ls_structure_factor_coef Fsqd
_refine_ls_weighting_details 'calc w=1/[\s^2^(Fo^2^)+(0.0330P)^2^+5.1147P] where P=(Fo^2^+2Fc^2^)/3'
_refine_ls_weighting_scheme calc
_refine_ls_wR_factor_gt 0.0867
_refine_ls_wR_factor_ref 0.0937
_reflns_number_gt 14383
_reflns_number_total 17489
_reflns_threshold_expression >2sigma(I)
_cod_data_source_file c3dt51798e.txt
_cod_data_source_block TMA8H2MnNb10O32
_cod_depositor_comments
;
The following automatic conversions were performed:

'_symmetry_cell_setting' value 'Monoclinic' changed to 'monoclinic'
according to /home/saulius/struct/CIF-dictionaries/cif_core.dic
dictionary named 'cif_core.dic' version 2.4.2 from 2011-04-26.

Automatic conversion script
Id: cif_fix_values 1891 2012-01-12 08:04:46Z andrius 
;
_cod_original_sg_symbol_H-M 'P 21/n'
_cod_database_code 7021853

loop_
_symmetry_equiv_pos_as_xyz
'x, y, z'
'-x+1/2, y+1/2, -z+1/2'
'-x, -y, -z'
'x-1/2, -y-1/2, z-1/2'

loop_
_atom_site_label
_atom_site_type_symbol
_atom_site_fract_x
_atom_site_fract_y
_atom_site_fract_z
_atom_site_U_iso_or_equiv
_atom_site_adp_type
_atom_site_occupancy
_atom_site_symmetry_multiplicity
_atom_site_calc_flag
_atom_site_refinement_flags
_atom_site_disorder_assembly
_atom_site_disorder_group
Nb1 Nb 0.50514(3) 0.134097(10) 0.062194(19) 0.0238(3) Uani 1 1 d . . .
Nb2 Nb 0.58300(3) 0.064282(10) 0.183307(19) 0.0239(3) Uani 1 1 d . . .
Nb3 Nb 0.74003(3) 0.127639(11) 0.115941(19) 0.0242(3) Uani 1 1 d . . .
Nb4 Nb 0.58993(3) 0.206294(10) 0.176206(19) 0.0233(3) Uani 1 1 d . . .
Nb5 Nb 0.44212(3) 0.138289(11) 0.240424(19) 0.0251(3) Uani 1 1 d . . .
Nb6 Nb 0.58849(3) 0.146595(12) 0.43710(2) 0.0284(3) Uani 1 1 d . . .
Nb7 Nb 0.73939(3) 0.066753(11) 0.37681(2) 0.0250(3) Uani 1 1 d . . .
Nb8 Nb 0.88725(3) 0.134592(10) 0.313342(19) 0.0235(3) Uani 1 1 d . . .
Nb9 Nb 0.74687(3) 0.208693(10) 0.369641(19) 0.0227(3) Uani 1 1 d . . .
Nb10 Nb 0.82329(3) 0.138532(11) 0.490756(19) 0.0246(3) Uani 1 1 d . . .
Mn1 Mn 0.66481(4) 0.136603(17) 0.27653(3) 0.0213(3) Uani 1 1 d . . .
O1 O 0.4406(2) 0.13446(9) -0.02462(16) 0.0304(7) Uani 1 1 d . . .
O2 O 0.5187(2) 0.07799(8) 0.08914(15) 0.0258(6) Uani 1 1 d . . .
O3 O 0.6434(2) 0.13181(8) 0.03580(15) 0.0266(7) Uani 1 1 d . . .
O4 O 0.5299(2) 0.19078(8) 0.08218(15) 0.0264(6) Uani 1 1 d . . .
O5 O 0.4036(2) 0.13722(8) 0.13508(15) 0.0270(7) Uani 1 1 d . . .
O6 O 0.59695(19) 0.13555(8) 0.18397(14) 0.0234(6) Uani 1 1 d . . .
O7 O 0.5776(2) 0.01263(9) 0.18589(16) 0.0310(7) Uani 1 1 d . . .
O8 O 0.7077(2) 0.07466(8) 0.13567(15) 0.0268(7) Uani 1 1 d . . .
O9 O 0.4684(2) 0.08138(8) 0.23590(15) 0.0270(7) Uani 1 1 d . . .
O10 O 0.65935(19) 0.08077(8) 0.28074(15) 0.0240(6) Uani 1 1 d . . .
O11 O 0.8514(2) 0.12558(9) 0.07343(16) 0.0318(7) Uani 1 1 d . . .
O12 O 0.7207(2) 0.18994(9) 0.12642(16) 0.0275(7) Uani 1 1 d . . .
O13 O 0.78219(19) 0.13396(8) 0.22728(15) 0.0239(6) Uani 1 1 d . . .
O14 O 0.5943(2) 0.25788(9) 0.17228(16) 0.0300(7) Uani 1 1 d . . .
O15 O 0.4760(2) 0.19465(8) 0.22692(15) 0.0263(6) Uani 1 1 d . . .
O16 O 0.66997(19) 0.19248(8) 0.27236(14) 0.0242(6) Uani 1 1 d . . .
O17 O 0.3328(2) 0.14123(9) 0.28577(16) 0.0320(7) Uani 1 1 d . . .
O18 O 0.54667(19) 0.13954(8) 0.32607(15) 0.0241(6) Uani 1 1 d . . .
O19 O 0.4775(2) 0.14877(10) 0.47984(17) 0.0356(8) Uani 1 1 d . . .
O20 O 0.6058(2) 0.08351(9) 0.42445(17) 0.0305(7) Uani 1 1 d . . .
O21 O 0.6208(2) 0.19964(8) 0.41748(15) 0.0277(7) Uani 1 1 d . . .
O22 O 0.6842(2) 0.14092(8) 0.51707(15) 0.0271(7) Uani 1 1 d . . .
O23 O 0.73238(19) 0.13736(8) 0.36916(14) 0.0230(6) Uani 1 1 d . . .
O24 O 0.7319(2) 0.01551(9) 0.37844(18) 0.0357(8) Uani 1 1 d . . .
O25 O 0.8529(2) 0.07796(8) 0.32529(16) 0.0273(7) Uani 1 1 d . . .
O26 O 0.7979(2) 0.08154(8) 0.47220(15) 0.0283(7) Uani 1 1 d . . .
O27 O 0.9960(2) 0.13253(9) 0.26869(17) 0.0313(7) Uani 1 1 d . . .
O28 O 0.8616(2) 0.19167(8) 0.31838(15) 0.0253(6) Uani 1 1 d . . .
O29 O 0.9239(2) 0.13534(8) 0.41891(16) 0.0271(7) Uani 1 1 d . . .
O30 O 0.7542(2) 0.26007(8) 0.36799(16) 0.0289(7) Uani 1 1 d . . .
O31 O 0.8092(2) 0.19451(8) 0.46443(15) 0.0263(6) Uani 1 1 d . . .
O32 O 0.8876(2) 0.13941(9) 0.57785(16) 0.0311(7) Uani 1 1 d . . .
O33 O 0.2084(3) 0.12228(12) 0.1003(3) 0.0458(9) Uani 1 1 d . . .
O34 O 0.1693(3) 0.10353(12) 0.2431(2) 0.0454(9) Uani 1 1 d . . .
O35 O 0.9101(3) 0.21760(12) 0.1811(2) 0.0475(10) Uani 1 1 d . . .
O36 O 0.3074(3) 0.04495(12) 0.2883(2) 0.0506(9) Uani 1 1 d . . .
O37 O 0.3923(5) 0.0749(2) 0.4284(5) 0.124(2) Uani 1 1 d . . .
O38 O 0.3062(3) 0.18076(16) 0.4191(2) 0.0545(11) Uani 1 1 d . . .
O39 O 0.4807(3) 0.12214(12) 0.8297(2) 0.0407(9) Uani 1 1 d . . .
O40 O 0.0216(3) 0.16674(11) 0.0957(2) 0.0549(11) Uani 1 1 d . . .
O41 O 0.3599(3) 0.06029(10) 0.8012(2) 0.0422(8) Uani 1 1 d . . .
O42 O 0.2029(3) 0.09690(13) 0.8554(2) 0.0435(9) Uani 1 1 d . . .
O43 O 0.0611(3) 0.16492(12) 0.6485(3) 0.0558(12) Uani 1 1 d . . .
O44 O 0.2711(3) 0.16341(10) 0.9131(2) 0.0353(8) Uani 1 1 d . . .
O45 O 0.1303(3) 0.07477(12) 0.9896(3) 0.0444(9) Uani 1 1 d . . .
O46 O 0.6739(3) 0.19170(11) 0.7770(2) 0.0427(9) Uani 1 1 d . . .
O47 O 0.6690(3) 0.13264(12) 0.8858(2) 0.0399(9) Uani 1 1 d . . .
O48 O 0.8088(4) 0.08295(16) 0.8425(3) 0.0656(13) Uani 1 1 d . . .
O49 O 0.6806(4) 0.13589(12) 0.6671(2) 0.0563(11) Uani 1 1 d . . .
O50 O 0.9337(3) 0.08154(14) 0.9679(3) 0.0632(12) Uani 1 1 d . . .
O51 O 0.8700(6) 0.09508(18) 0.7015(3) 0.110(2) Uani 1 1 d . . .
O52 O 0.7408(3) 0.94139(11) 0.3335(2) 0.0611(12) Uani 1 1 d . . .
O53 O 0.0935(7) 0.0955(3) 0.7315(5) 0.056(3) Uani 0.461(14) 1 d P . .
O54 O 0.0424(5) 0.1244(2) 0.7703(4) 0.067(3) Uani 0.673(16) 1 d P . .
O55 O 0.8725(3) 0.03505(13) 0.5907(3) 0.0572(11) Uani 1 1 d . . .
N1 N 0.8447(3) 0.31679(12) 0.1626(2) 0.0347(9) Uani 1 1 d . . .
N2 N 0.2569(2) 0.24333(10) 0.12291(18) 0.0272(8) Uani 1 1 d . . .
N3 N 0.9523(3) 0.00903(13) 0.1966(3) 0.0465(11) Uani 1 1 d . . .
N4 N 0.5553(3) 0.03919(15) 0.6319(3) 0.0530(12) Uani 1 1 d . . .
N5 N 0.1239(3) 0.07208(13) 0.4761(2) 0.0464(11) Uani 1 1 d . . .
N6 N 0.4680(3) 0.28879(12) 0.4019(2) 0.0389(9) Uani 1 1 d . . .
N7 N 0.5718(2) 0.25414(11) 0.92599(19) 0.0279(8) Uani 1 1 d . . .
N8 N 0.6765(3) 0.99977(12) 0.9538(2) 0.0337(9) Uani 1 1 d . . .
C1 C 0.9515(3) 0.31499(15) 0.1614(3) 0.0380(11) Uani 1 1 d . . .
H1A H 0.9720 0.3251 0.1139 0.057 Uiso 1 1 calc R . .
H1B H 0.9727 0.2877 0.1676 0.057 Uiso 1 1 calc R . .
H1C H 0.9799 0.3309 0.2021 0.057 Uiso 1 1 calc R . .
C2 C 0.8123(4) 0.35789(15) 0.1539(3) 0.0452(12) Uani 1 1 d . . .
H2A H 0.8397 0.3736 0.1953 0.068 Uiso 1 1 calc R . .
H2B H 0.7422 0.3589 0.1538 0.068 Uiso 1 1 calc R . .
H2C H 0.8337 0.3684 0.1069 0.068 Uiso 1 1 calc R . .
C3 C 0.8007(4) 0.29256(15) 0.1006(3) 0.0404(11) Uani 1 1 d . . .
H3A H 0.7307 0.2929 0.1030 0.061 Uiso 1 1 calc R . .
H3B H 0.8240 0.2655 0.1053 0.061 Uiso 1 1 calc R . .
H3C H 0.8185 0.3034 0.0528 0.061 Uiso 1 1 calc R . .
C4 C 0.8137(4) 0.30118(16) 0.2354(2) 0.0398(11) Uani 1 1 d . . .
H4A H 0.8373 0.3185 0.2757 0.060 Uiso 1 1 calc R . .
H4B H 0.8401 0.2748 0.2435 0.060 Uiso 1 1 calc R . .
H4C H 0.7435 0.3000 0.2346 0.060 Uiso 1 1 calc R . .
C5 C 0.3348(3) 0.27225(13) 0.1420(3) 0.0327(10) Uani 1 1 d . . .
H5A H 0.3930 0.2582 0.1594 0.049 Uiso 1 1 calc R . .
H5B H 0.3144 0.2898 0.1812 0.049 Uiso 1 1 calc R . .
H5C H 0.3482 0.2877 0.0978 0.049 Uiso 1 1 calc R . .
C6 C 0.2885(3) 0.21695(13) 0.0621(2) 0.0338(10) Uani 1 1 d . . .
H6A H 0.2988 0.2326 0.0175 0.051 Uiso 1 1 calc R . .
H6B H 0.2389 0.1972 0.0507 0.051 Uiso 1 1 calc R . .
H6C H 0.3485 0.2039 0.0783 0.051 Uiso 1 1 calc R . .
C7 C 0.1675(3) 0.26437(13) 0.0969(2) 0.0313(9) Uani 1 1 d . . .
H7A H 0.1792 0.2788 0.0511 0.047 Uiso 1 1 calc R . .
H7B H 0.1489 0.2828 0.1353 0.047 Uiso 1 1 calc R . .
H7C H 0.1158 0.2453 0.0871 0.047 Uiso 1 1 calc R . .
C8 C 0.2384(3) 0.21970(14) 0.1908(2) 0.0347(10) Uani 1 1 d . . .
H8A H 0.1865 0.2010 0.1792 0.052 Uiso 1 1 calc R . .
H8B H 0.2198 0.2373 0.2307 0.052 Uiso 1 1 calc R . .
H8C H 0.2968 0.2054 0.2068 0.052 Uiso 1 1 calc R . .
C9 C 0.9641(9) 0.0503(3) 0.1580(7) 0.069(4) Uani 0.659(18) 1 d P A 1
C9A C 1.0284(13) 0.0379(6) 0.2170(16) 0.084(11) Uani 0.341(18) 1 d P A 2
C10 C 0.9933(4) -0.02091(16) 0.1469(3) 0.0487(13) Uani 1 1 d . A .
H10A H 1.0635 -0.0202 0.1525 0.073 Uiso 1 1 calc R . .
H10B H 0.9728 -0.0152 0.0952 0.073 Uiso 1 1 calc R . .
H10C H 0.9704 -0.0470 0.1604 0.073 Uiso 1 1 calc R . .
C11 C 0.8432(8) 0.0031(4) 0.1950(6) 0.046(3) Uani 0.659(18) 1 d P A 1
C11A C 0.8632(13) 0.0212(7) 0.1768(13) 0.047(6) Uani 0.341(18) 1 d P A 2
C12 C 0.9957(9) 0.0074(4) 0.2689(6) 0.071(5) Uani 0.659(18) 1 d P A 1
C12A C 0.9392(14) -0.0132(6) 0.2808(9) 0.045(5) Uani 0.341(18) 1 d P A 2
C13 C 0.4948(5) 0.0730(2) 0.6081(5) 0.084(3) Uani 1 1 d . . .
H13A H 0.5284 0.0974 0.6213 0.126 Uiso 1 1 calc R . .
H13B H 0.4341 0.0719 0.6331 0.126 Uiso 1 1 calc R . .
H13C H 0.4818 0.0719 0.5542 0.126 Uiso 1 1 calc R . .
C14 C 0.6425(4) 0.03774(18) 0.5913(3) 0.0539(14) Uani 1 1 d . . .
H14A H 0.6822 0.0157 0.6094 0.081 Uiso 1 1 calc R . .
H14B H 0.6782 0.0623 0.5989 0.081 Uiso 1 1 calc R . .
H14C H 0.6259 0.0343 0.5382 0.081 Uiso 1 1 calc R . .
C15 C 0.5864(6) 0.0440(2) 0.7137(4) 0.0695(19) Uani 1 1 d . . .
H15A H 0.5296 0.0445 0.7436 0.104 Uiso 1 1 calc R . .
H15B H 0.6218 0.0687 0.7207 0.104 Uiso 1 1 calc R . .
H15C H 0.6278 0.0220 0.7296 0.104 Uiso 1 1 calc R . .
C16 C 0.5008(6) 0.0029(2) 0.6264(5) 0.091(3) Uani 1 1 d . . .
H16A H 0.4773 -0.0011 0.5748 0.136 Uiso 1 1 calc R . .
H16B H 0.4462 0.0045 0.6584 0.136 Uiso 1 1 calc R . .
H16C H 0.5421 -0.0191 0.6424 0.136 Uiso 1 1 calc R . .
C17 C 0.1521(10) 0.1171(4) 0.4584(12) 0.075(7) Uani 0.48(2) 1 d P B 1
C17A C 0.1422(8) 0.0872(6) 0.4049(10) 0.088(8) Uani 0.52(2) 1 d P B 2
C18 C 0.2132(8) 0.0484(3) 0.4912(5) 0.125(5) Uani 1 1 d . B .
C19 C 0.0837(10) 0.0743(7) 0.5470(8) 0.069(6) Uani 0.48(2) 1 d P B 1
C19A C 0.102(2) 0.1025(9) 0.5279(14) 0.144(16) Uani 0.52(2) 1 d P B 2
C20 C 0.0711(13) 0.0583(4) 0.4139(7) 0.063(7) Uani 0.48(2) 1 d P B 1
C20A C 0.0238(10) 0.0472(4) 0.4587(13) 0.080(6) Uani 0.52(2) 1 d P B 2
C21 C 0.3943(4) 0.32018(15) 0.3940(3) 0.0474(13) Uani 1 1 d . . .
H21A H 0.3879 0.3331 0.4421 0.071 Uiso 1 1 calc R . .
H21B H 0.3326 0.3086 0.3773 0.071 Uiso 1 1 calc R . .
H21C H 0.4138 0.3395 0.3574 0.071 Uiso 1 1 calc R . .
C22 C 0.5645(4) 0.30599(18) 0.4163(4) 0.0527(14) Uani 1 1 d . . .
H22A H 0.5811 0.3221 0.3738 0.079 Uiso 1 1 calc R . .
H22B H 0.6118 0.2849 0.4236 0.079 Uiso 1 1 calc R . .
H22C H 0.5647 0.3223 0.4611 0.079 Uiso 1 1 calc R . .
C23 C 0.4680(5) 0.26444(19) 0.3321(3) 0.0549(15) Uani 1 1 d . . .
H23A H 0.4871 0.2808 0.2906 0.082 Uiso 1 1 calc R . .
H23B H 0.4035 0.2540 0.3209 0.082 Uiso 1 1 calc R . .
H23C H 0.5135 0.2427 0.3393 0.082 Uiso 1 1 calc R . .
C24 C 0.4453(4) 0.26174(16) 0.4641(3) 0.0458(12) Uani 1 1 d . . .
H24A H 0.4943 0.2411 0.4688 0.069 Uiso 1 1 calc R . .
H24B H 0.3823 0.2498 0.4535 0.069 Uiso 1 1 calc R . .
H24C H 0.4446 0.2766 0.5106 0.069 Uiso 1 1 calc R . .
C25 C 0.5393(3) 0.28021(14) 0.9865(2) 0.0361(10) Uani 1 1 d . . .
H25A H 0.5885 0.3001 0.9982 0.054 Uiso 1 1 calc R . .
H25B H 0.5289 0.2645 1.0309 0.054 Uiso 1 1 calc R . .
H25C H 0.4792 0.2931 0.9700 0.054 Uiso 1 1 calc R . .
C26 C 0.5890(3) 0.27769(14) 0.8582(3) 0.0361(10) Uani 1 1 d . . .
H26A H 0.5301 0.2916 0.8421 0.054 Uiso 1 1 calc R . .
H26B H 0.6081 0.2602 0.8183 0.054 Uiso 1 1 calc R . .
H26C H 0.6403 0.2968 0.8695 0.054 Uiso 1 1 calc R . .
C27 C 0.6627(3) 0.23408(13) 0.9527(2) 0.0313(9) Uani 1 1 d . . .
H27A H 0.7122 0.2538 0.9647 0.047 Uiso 1 1 calc R . .
H27B H 0.6845 0.2167 0.9136 0.047 Uiso 1 1 calc R . .
H27C H 0.6510 0.2186 0.9971 0.047 Uiso 1 1 calc R . .
C28 C 0.4963(3) 0.22415(14) 0.9073(3) 0.0357(10) Uani 1 1 d . . .
H28A H 0.4850 0.2084 0.9515 0.053 Uiso 1 1 calc R . .
H28B H 0.5177 0.2071 0.8677 0.053 Uiso 1 1 calc R . .
H28C H 0.4366 0.2373 0.8906 0.053 Uiso 1 1 calc R . .
C29 C 0.6395(4) 0.97250(16) 1.0111(3) 0.0443(12) Uani 1 1 d . . .
H29A H 0.6218 0.9876 1.0546 0.066 Uiso 1 1 calc R . .
H29B H 0.6895 0.9535 1.0261 0.066 Uiso 1 1 calc R . .
H29C H 0.5830 0.9586 0.9901 0.066 Uiso 1 1 calc R . .
C30 C 0.7659(3) 1.01946(15) 0.9846(3) 0.0374(11) Uani 1 1 d . . .
H30A H 0.7913 1.0367 0.9466 0.056 Uiso 1 1 calc R . .
H30B H 0.8139 0.9995 0.9990 0.056 Uiso 1 1 calc R . .
H30C H 0.7510 1.0351 1.0282 0.056 Uiso 1 1 calc R . .
C31 C 0.6990(3) 0.97655(16) 0.8861(3) 0.0404(11) Uani 1 1 d . . .
H31A H 0.6409 0.9632 0.8665 0.061 Uiso 1 1 calc R . .
H31B H 0.7485 0.9570 0.8994 0.061 Uiso 1 1 calc R . .
H31C H 0.7224 0.9942 0.8481 0.061 Uiso 1 1 calc R . .
C32 C 0.6035(4) 1.03017(17) 0.9326(3) 0.0456(12) Uani 1 1 d . . .
H32A H 0.5465 1.0175 0.9092 0.068 Uiso 1 1 calc R . .
H32B H 0.6303 1.0486 0.8975 0.068 Uiso 1 1 calc R . .
H32C H 0.5855 1.0443 0.9771 0.068 Uiso 1 1 calc R . .
H1 H 0.766(4) 0.1974(17) 0.146(3) 0.044(17) Uiso 1 1 d . . .
H2 H 0.566(4) 0.0776(17) 0.400(3) 0.042(17) Uiso 1 1 d . . .
H3 H 0.200(6) 0.114(2) 0.142(5) 0.09(3) Uiso 1 1 d . . .
H4 H 0.263(6) 0.122(2) 0.101(4) 0.07(3) Uiso 1 1 d . . .
H5 H 0.217(5) 0.1191(19) 0.259(3) 0.053(17) Uiso 1 1 d . . .
H6 H 0.123(5) 0.111(2) 0.250(4) 0.06(2) Uiso 1 1 d . . .
H7 H 0.905(5) 0.2109(19) 0.214(4) 0.05(2) Uiso 1 1 d . . .
H8 H 0.248(5) 0.0627(19) 0.276(3) 0.062(18) Uiso 1 1 d . . .
H9 H 0.318(4) 0.1582(16) 0.428(3) 0.024(14) Uiso 1 1 d . . .
H10 H 0.309(6) 0.170(3) 0.374(5) 0.09(3) Uiso 1 1 d . . .
H11 H 0.469(4) 0.1231(17) 0.862(3) 0.030(17) Uiso 1 1 d . . .
H12 H 0.241(6) 0.085(3) 0.835(5) 0.09(3) Uiso 1 1 d . . .
H13 H 0.221(4) 0.1168(19) 0.864(3) 0.039(17) Uiso 1 1 d . . .
H14 H 0.065(4) 0.189(2) 0.653(3) 0.049(17) Uiso 1 1 d . . .
H15 H 0.015(5) 0.161(2) 0.635(4) 0.07(2) Uiso 1 1 d . . .
H16 H 0.271(4) 0.1862(19) 0.899(3) 0.046(16) Uiso 1 1 d . . .
H17 H 0.320(4) 0.1608(15) 0.929(3) 0.027(14) Uiso 1 1 d . . .
H18 H 0.158(5) 0.088(2) 1.018(4) 0.06(2) Uiso 1 1 d . . .
H19 H 0.142(4) 0.0829(17) 0.952(3) 0.040(17) Uiso 1 1 d . . .
H20 H 0.672(5) 0.175(2) 0.810(4) 0.06(2) Uiso 1 1 d . . .
H21 H 0.671(5) 0.176(2) 0.741(4) 0.06(2) Uiso 1 1 d . . .
H22 H 0.669(4) 0.1336(18) 0.917(3) 0.032(19) Uiso 1 1 d . . .
H23 H 0.855(4) 0.0901(16) 0.851(3) 0.019(15) Uiso 1 1 d . . .
H24 H 0.679(5) 0.1398(19) 0.621(4) 0.062(19) Uiso 1 1 d . . .
H25 H 0.837(8) 0.049(3) 0.554(6) 0.14(4) Uiso 1 1 d . . .
H26 H 0.869(4) 0.0532(18) 0.627(3) 0.043(16) Uiso 1 1 d . . .

loop_
_atom_site_aniso_label
_atom_site_aniso_U_11
_atom_site_aniso_U_22
_atom_site_aniso_U_33
_atom_site_aniso_U_23
_atom_site_aniso_U_13
_atom_site_aniso_U_12
Nb1 0.0259(3) 0.0252(3) 0.0199(3) -0.00069(13) -0.00214(13) 0.00130(14)
Nb2 0.0265(3) 0.0214(3) 0.0232(3) -0.00111(13) -0.00356(14) -0.00047(13)
Nb3 0.0242(3) 0.0275(3) 0.0209(3) -0.00229(13) 0.00071(13) 0.00052(14)
Nb4 0.0265(3) 0.0220(3) 0.0210(3) -0.00006(13) -0.00231(13) 0.00255(13)
Nb5 0.0224(3) 0.0316(3) 0.0210(3) -0.00042(14) -0.00063(13) 0.00165(14)
Nb6 0.0271(3) 0.0367(4) 0.0214(3) -0.00027(15) -0.00045(14) 0.00118(15)
Nb7 0.0286(3) 0.0219(3) 0.0238(3) 0.00077(13) -0.00479(14) 0.00081(14)
Nb8 0.0221(3) 0.0244(3) 0.0238(3) -0.00232(13) -0.00198(13) 0.00145(13)
Nb9 0.0251(3) 0.0218(3) 0.0208(3) -0.00159(13) -0.00208(13) 0.00149(13)
Nb10 0.0271(3) 0.0244(3) 0.0217(3) -0.00027(13) -0.00463(14) 0.00091(14)
Mn1 0.0223(4) 0.0213(4) 0.0202(4) -0.0006(2) -0.0013(2) 0.0009(2)
O1 0.0339(16) 0.0329(16) 0.0238(14) 0.0000(12) -0.0038(12) 0.0010(12)
O2 0.0284(15) 0.0255(15) 0.0229(14) -0.0020(11) -0.0029(11) -0.0013(11)
O3 0.0286(15) 0.0297(15) 0.0213(14) -0.0010(11) -0.0001(11) -0.0005(12)
O4 0.0308(15) 0.0255(15) 0.0225(14) 0.0007(11) -0.0034(11) 0.0031(12)
O5 0.0264(15) 0.0306(16) 0.0235(14) -0.0003(11) -0.0037(11) 0.0016(12)
O6 0.0253(14) 0.0248(14) 0.0200(13) -0.0001(10) -0.0011(11) 0.0004(11)
O7 0.0351(16) 0.0258(15) 0.0315(16) -0.0017(12) -0.0036(12) -0.0022(12)
O8 0.0279(15) 0.0266(15) 0.0256(14) -0.0041(11) -0.0014(11) 0.0046(11)
O9 0.0248(14) 0.0292(15) 0.0265(14) 0.0023(11) -0.0029(11) -0.0029(11)
O10 0.0250(14) 0.0230(14) 0.0237(14) 0.0002(10) -0.0025(11) 0.0004(11)
O11 0.0282(15) 0.0384(17) 0.0290(15) -0.0054(13) 0.0046(12) 0.0005(13)
O12 0.0275(16) 0.0297(16) 0.0251(14) 0.0011(12) -0.0011(12) -0.0025(12)
O13 0.0239(14) 0.0245(14) 0.0230(13) -0.0009(11) 0.0001(11) 0.0021(11)
O14 0.0346(16) 0.0252(15) 0.0295(15) 0.0002(12) -0.0046(12) 0.0034(12)
O15 0.0267(14) 0.0281(15) 0.0237(14) -0.0019(11) -0.0028(11) 0.0057(11)
O16 0.0271(14) 0.0230(14) 0.0220(13) -0.0016(10) -0.0017(11) 0.0030(11)
O17 0.0257(15) 0.0426(18) 0.0275(15) -0.0024(13) 0.0001(12) 0.0015(13)
O18 0.0237(14) 0.0256(14) 0.0226(13) 0.0001(11) -0.0013(11) 0.0006(11)
O19 0.0289(16) 0.050(2) 0.0283(15) 0.0003(14) 0.0014(12) 0.0007(14)
O20 0.0299(17) 0.0357(17) 0.0253(15) 0.0030(12) -0.0043(13) -0.0059(13)
O21 0.0287(15) 0.0291(15) 0.0249(14) -0.0031(11) -0.0022(11) 0.0062(12)
O22 0.0318(15) 0.0283(15) 0.0209(13) -0.0007(11) -0.0021(11) 0.0003(12)
O23 0.0248(14) 0.0229(14) 0.0209(13) -0.0011(10) -0.0025(11) 0.0008(11)
O24 0.0415(18) 0.0242(15) 0.0404(18) 0.0023(13) -0.0087(14) -0.0006(13)
O25 0.0273(15) 0.0263(15) 0.0278(14) -0.0034(11) -0.0036(11) 0.0042(11)
O26 0.0325(16) 0.0267(15) 0.0249(14) 0.0028(11) -0.0054(12) 0.0001(12)
O27 0.0260(15) 0.0349(17) 0.0330(16) -0.0052(12) 0.0008(12) 0.0011(12)
O28 0.0268(14) 0.0235(14) 0.0253(14) -0.0008(11) -0.0024(11) -0.0020(11)
O29 0.0259(15) 0.0258(15) 0.0290(15) -0.0025(11) -0.0047(11) 0.0014(11)
O30 0.0351(16) 0.0245(15) 0.0268(15) -0.0013(11) -0.0010(12) 0.0024(12)
O31 0.0295(15) 0.0260(15) 0.0231(14) -0.0021(11) -0.0030(11) 0.0009(12)
O32 0.0359(17) 0.0299(16) 0.0265(15) -0.0006(12) -0.0071(12) 0.0010(12)
O33 0.036(2) 0.046(2) 0.053(2) -0.0008(18) -0.0100(17) -0.0035(17)
O34 0.0247(18) 0.050(2) 0.061(2) -0.0028(18) 0.0022(17) 0.0030(17)
O35 0.073(3) 0.039(2) 0.0298(19) 0.0041(16) 0.0046(18) -0.0102(18)
O36 0.050(2) 0.051(2) 0.051(2) 0.0029(18) 0.0062(17) 0.0067(18)
O37 0.114(5) 0.102(5) 0.156(7) 0.000(5) 0.000(5) -0.009(4)
O38 0.045(2) 0.076(3) 0.041(2) -0.019(2) -0.0055(17) 0.019(2)
O39 0.046(2) 0.049(2) 0.0264(18) -0.0033(16) 0.0035(16) -0.0005(16)
O40 0.047(2) 0.038(2) 0.077(3) -0.0014(19) -0.0184(19) 0.0004(16)
O41 0.045(2) 0.0342(18) 0.047(2) -0.0046(15) -0.0027(15) 0.0052(15)
O42 0.041(2) 0.032(2) 0.057(2) -0.0051(17) 0.0015(17) 0.0004(17)
O43 0.055(3) 0.028(2) 0.079(3) -0.0049(19) -0.036(2) 0.0034(18)
O44 0.0306(19) 0.0297(18) 0.0447(19) 0.0055(14) -0.0070(15) 0.0014(14)
O45 0.041(2) 0.047(2) 0.045(2) -0.0091(19) 0.0026(18) -0.0055(17)
O46 0.059(2) 0.0350(19) 0.0342(19) 0.0012(16) 0.0061(16) -0.0037(16)
O47 0.047(2) 0.051(2) 0.0224(18) 0.0016(16) 0.0022(16) 0.0011(16)
O48 0.075(4) 0.067(3) 0.055(3) 0.006(2) 0.012(3) 0.022(3)
O49 0.094(3) 0.050(2) 0.0257(18) -0.0004(16) 0.0065(19) -0.009(2)
O50 0.041(2) 0.074(3) 0.075(3) -0.038(2) 0.011(2) -0.008(2)
O51 0.201(7) 0.077(4) 0.055(3) 0.006(3) 0.027(4) 0.030(4)
O52 0.093(3) 0.035(2) 0.053(2) -0.0053(17) -0.021(2) 0.007(2)
O53 0.068(6) 0.048(6) 0.050(5) 0.007(4) -0.008(4) -0.015(4)
O54 0.064(5) 0.073(5) 0.062(4) 0.005(3) -0.010(3) 0.003(3)
O55 0.062(3) 0.051(2) 0.058(3) 0.018(2) -0.009(2) 0.006(2)
N1 0.036(2) 0.040(2) 0.0277(18) 0.0008(16) -0.0007(15) -0.0028(17)
N2 0.0288(18) 0.0292(18) 0.0234(17) 0.0022(14) 0.0012(14) 0.0061(14)
N3 0.036(2) 0.043(2) 0.060(3) -0.025(2) 0.0000(19) 0.0036(18)
N4 0.045(3) 0.056(3) 0.060(3) 0.009(2) 0.014(2) 0.007(2)
N5 0.061(3) 0.044(2) 0.033(2) -0.0036(18) -0.0072(19) 0.023(2)
N6 0.034(2) 0.042(2) 0.040(2) -0.0021(17) 0.0015(17) 0.0043(17)
N7 0.0276(18) 0.0307(19) 0.0251(17) 0.0030(14) -0.0007(14) 0.0010(14)
N8 0.0285(19) 0.041(2) 0.0320(19) -0.0109(16) 0.0012(15) -0.0043(16)
C1 0.032(2) 0.040(3) 0.041(3) 0.002(2) 0.0022(19) -0.005(2)
C2 0.049(3) 0.043(3) 0.043(3) 0.001(2) -0.003(2) 0.006(2)
C3 0.050(3) 0.043(3) 0.028(2) -0.0002(19) -0.002(2) -0.009(2)
C4 0.039(3) 0.054(3) 0.026(2) 0.000(2) 0.0028(19) -0.002(2)
C5 0.029(2) 0.034(2) 0.034(2) 0.0019(18) -0.0009(17) 0.0006(18)
C6 0.042(3) 0.033(2) 0.027(2) -0.0028(17) 0.0053(18) 0.0075(19)
C7 0.028(2) 0.034(2) 0.031(2) 0.0010(17) -0.0039(17) 0.0055(17)
C8 0.038(2) 0.039(3) 0.027(2) 0.0078(18) 0.0028(18) 0.0025(19)
C9 0.084(8) 0.034(5) 0.092(8) -0.007(5) 0.029(7) -0.001(5)
C9A 0.043(10) 0.063(14) 0.14(3) -0.079(16) -0.010(12) -0.010(9)
C10 0.042(3) 0.046(3) 0.059(3) -0.025(3) 0.001(2) 0.007(2)
C11 0.035(5) 0.046(6) 0.057(6) -0.012(5) 0.008(4) 0.002(4)
C11A 0.023(8) 0.056(13) 0.060(12) -0.026(10) -0.015(8) 0.007(8)
C12 0.062(8) 0.105(11) 0.043(5) -0.026(6) -0.013(5) 0.030(8)
C12A 0.047(11) 0.053(10) 0.036(8) 0.000(7) 0.000(7) 0.015(8)
C13 0.052(4) 0.065(4) 0.135(7) 0.044(5) 0.005(4) 0.014(3)
C14 0.060(4) 0.053(3) 0.051(3) 0.002(3) 0.017(3) 0.000(3)
C15 0.091(5) 0.068(4) 0.051(4) -0.002(3) 0.016(3) -0.001(4)
C16 0.080(5) 0.074(5) 0.117(7) 0.035(5) -0.009(5) -0.024(4)
C17 0.054(8) 0.041(8) 0.126(17) 0.020(9) -0.032(9) 0.001(6)
C17A 0.030(6) 0.138(18) 0.096(12) 0.077(12) 0.005(6) 0.010(8)
C18 0.148(9) 0.133(8) 0.087(6) -0.037(5) -0.058(6) 0.115(7)
C19 0.029(6) 0.137(17) 0.041(7) 0.007(9) 0.006(5) 0.010(8)
C19A 0.16(2) 0.17(3) 0.096(18) -0.11(2) -0.070(17) 0.12(2)
C20 0.093(13) 0.047(8) 0.046(8) -0.017(6) -0.042(8) 0.026(8)
C20A 0.041(7) 0.052(8) 0.145(17) 0.029(9) -0.010(8) -0.010(6)
C21 0.042(3) 0.037(3) 0.063(3) -0.003(2) 0.000(2) 0.009(2)
C22 0.033(3) 0.052(3) 0.073(4) 0.003(3) 0.002(3) -0.005(2)
C23 0.065(4) 0.061(4) 0.038(3) -0.008(3) -0.003(3) 0.017(3)
C24 0.046(3) 0.044(3) 0.047(3) 0.004(2) 0.004(2) -0.001(2)
C25 0.039(2) 0.039(3) 0.030(2) -0.0048(18) 0.0003(19) 0.010(2)
C26 0.036(2) 0.039(3) 0.034(2) 0.0102(19) 0.0021(19) -0.0015(19)
C27 0.027(2) 0.036(2) 0.031(2) 0.0002(17) -0.0031(17) 0.0043(17)
C28 0.031(2) 0.035(2) 0.041(2) 0.0015(19) -0.0038(19) -0.0029(18)
C29 0.043(3) 0.052(3) 0.038(3) -0.009(2) 0.011(2) -0.013(2)
C30 0.031(2) 0.041(3) 0.041(3) -0.007(2) -0.0021(19) -0.0055(19)
C31 0.034(2) 0.053(3) 0.034(2) -0.016(2) 0.0037(19) 0.000(2)
C32 0.035(3) 0.056(3) 0.045(3) -0.010(2) -0.002(2) 0.010(2)

loop_
_atom_type_symbol
_atom_type_description
_atom_type_scat_dispersion_real
_atom_type_scat_dispersion_imag
_atom_type_scat_source
C C 0.0033 0.0016 'International Tables Vol C Tables 4.2.6.8 and 6.1.1.4'
H H 0.0000 0.0000 'International Tables Vol C Tables 4.2.6.8 and 6.1.1.4'
N N 0.0061 0.0033 'International Tables Vol C Tables 4.2.6.8 and 6.1.1.4'
O O 0.0106 0.0060 'International Tables Vol C Tables 4.2.6.8 and 6.1.1.4'
Mn Mn 0.3368 0.7283 'International Tables Vol C Tables 4.2.6.8 and 6.1.1.4'
Nb Nb -2.0727 0.6215 'International Tables Vol C Tables 4.2.6.8 and 6.1.1.4'

loop_
_geom_angle_atom_site_label_1
_geom_angle_atom_site_label_2
_geom_angle_atom_site_label_3
_geom_angle
O1 Nb1 O2 105.19(12)
O1 Nb1 O5 103.70(13)
O2 Nb1 O5 87.25(12)
O1 Nb1 O4 103.27(12)
O2 Nb1 O4 151.52(11)
O5 Nb1 O4 87.22(12)
O1 Nb1 O3 104.08(13)
O2 Nb1 O3 86.55(12)
O5 Nb1 O3 152.20(11)
O4 Nb1 O3 85.43(12)
O1 Nb1 O6 178.42(12)
O2 Nb1 O6 76.36(10)
O5 Nb1 O6 76.58(10)
O4 Nb1 O6 75.17(10)
O3 Nb1 O6 75.62(10)
O7 Nb2 O2 104.24(13)
O7 Nb2 O9 104.13(13)
O2 Nb2 O9 89.90(12)
O7 Nb2 O8 103.05(13)
O2 Nb2 O8 87.50(12)
O9 Nb2 O8 152.50(12)
O7 Nb2 O10 105.53(12)
O2 Nb2 O10 150.17(11)
O9 Nb2 O10 84.77(11)
O8 Nb2 O10 84.00(11)
O7 Nb2 O6 177.27(12)
O2 Nb2 O6 78.28(10)
O9 Nb2 O6 76.79(10)
O8 Nb2 O6 75.88(10)
O10 Nb2 O6 71.92(10)
O7 Nb2 Mn1 141.16(10)
O2 Nb2 Mn1 114.57(8)
O9 Nb2 Mn1 78.22(8)
O8 Nb2 Mn1 78.03(8)
O10 Nb2 Mn1 35.64(8)
O6 Nb2 Mn1 36.29(6)
O7 Nb2 Nb3 133.10(10)
O2 Nb2 Nb3 79.02(8)
O9 Nb2 Nb3 122.76(8)
O8 Nb2 Nb3 30.13(8)
O10 Nb2 Nb3 79.35(8)
O6 Nb2 Nb3 45.98(6)
Mn1 Nb2 Nb3 57.619(14)
O11 Nb3 O8 105.40(13)
O11 Nb3 O3 105.94(13)
O8 Nb3 O3 92.67(12)
O11 Nb3 O13 102.16(12)
O8 Nb3 O13 88.64(11)
O3 Nb3 O13 150.41(11)
O11 Nb3 O12 101.20(13)
O8 Nb3 O12 152.94(12)
O3 Nb3 O12 84.66(12)
O13 Nb3 O12 80.97(11)
O11 Nb3 O6 173.45(12)
O8 Nb3 O6 78.49(11)
O3 Nb3 O6 78.87(10)
O13 Nb3 O6 72.43(10)
O12 Nb3 O6 74.57(10)
O11 Nb3 Mn1 138.12(10)
O8 Nb3 Mn1 80.01(8)
O3 Nb3 Mn1 115.37(9)
O13 Nb3 Mn1 35.96(8)
O12 Nb3 Mn1 76.93(8)
O6 Nb3 Mn1 36.58(6)
O11 Nb3 Nb2 137.49(10)
O8 Nb3 Nb2 32.09(8)
O3 Nb3 Nb2 82.74(9)
O13 Nb3 Nb2 82.83(8)
O12 Nb3 Nb2 121.19(8)
O6 Nb3 Nb2 46.65(6)
Mn1 Nb3 Nb2 58.240(14)
O14 Nb4 O15 104.90(13)
O14 Nb4 O4 104.67(12)
O15 Nb4 O4 91.62(12)
O14 Nb4 O16 104.07(12)
O15 Nb4 O16 88.83(11)
O4 Nb4 O16 150.11(11)
O14 Nb4 O12 102.17(13)
O15 Nb4 O12 152.76(12)
O4 Nb4 O12 84.37(12)
O16 Nb4 O12 81.74(11)
O14 Nb4 O6 175.64(12)
O15 Nb4 O6 78.34(11)
O4 Nb4 O6 77.95(10)
O16 Nb4 O6 72.88(10)
O12 Nb4 O6 74.47(10)
O14 Nb4 Mn1 140.31(9)
O15 Nb4 Mn1 80.11(8)
O4 Nb4 Mn1 114.63(8)
O16 Nb4 Mn1 36.24(8)
O12 Nb4 Mn1 77.20(8)
O6 Nb4 Mn1 36.74(6)
O14 Nb4 Nb5 136.74(10)
O15 Nb4 Nb5 31.86(8)
O4 Nb4 Nb5 82.29(9)
O16 Nb4 Nb5 82.47(8)
O12 Nb4 Nb5 121.07(8)
O6 Nb4 Nb5 46.62(7)
Mn1 Nb4 Nb5 57.910(14)
O17 Nb5 O5 104.46(13)
O17 Nb5 O9 103.91(13)
O5 Nb5 O9 89.09(12)
O17 Nb5 O15 102.51(13)
O5 Nb5 O15 87.39(12)
O9 Nb5 O15 153.40(12)
O17 Nb5 O18 104.25(12)
O5 Nb5 O18 151.24(12)
O9 Nb5 O18 85.75(11)
O15 Nb5 O18 84.77(11)
O17 Nb5 O6 176.96(12)
O5 Nb5 O6 78.40(11)
O9 Nb5 O6 77.00(10)
O15 Nb5 O6 76.45(10)
O18 Nb5 O6 72.86(10)
O17 Nb5 Mn1 140.52(10)
O5 Nb5 Mn1 115.00(9)
O9 Nb5 Mn1 78.89(8)
O15 Nb5 Mn1 78.77(8)
O18 Nb5 Mn1 36.27(8)
O6 Nb5 Mn1 36.60(6)
O17 Nb5 Nb4 132.92(11)
O5 Nb5 Nb4 79.65(9)
O9 Nb5 Nb4 123.15(8)
O15 Nb5 Nb4 30.43(8)
O18 Nb5 Nb4 79.63(8)
O6 Nb5 Nb4 46.16(6)
Mn1 Nb5 Nb4 57.602(14)
O19 Nb6 O21 105.22(14)
O19 Nb6 O22 105.57(13)
O21 Nb6 O22 94.19(12)
O19 Nb6 O18 102.46(13)
O21 Nb6 O18 89.35(11)
O22 Nb6 O18 149.69(12)
O19 Nb6 O20 101.05(14)
O21 Nb6 O20 153.05(12)
O22 Nb6 O20 84.40(12)
O18 Nb6 O20 79.13(11)
O19 Nb6 O23 173.10(13)
O21 Nb6 O23 79.60(11)
O22 Nb6 O23 78.69(11)
O18 Nb6 O23 72.37(10)
O20 Nb6 O23 73.72(10)
O19 Nb6 Mn1 138.55(10)
O21 Nb6 Mn1 80.67(9)
O22 Nb6 Mn1 114.99(9)
O18 Nb6 Mn1 36.09(8)
O20 Nb6 Mn1 75.68(8)
O23 Nb6 Mn1 36.43(6)
O19 Nb6 Nb9 138.13(11)
O21 Nb6 Nb9 32.92(9)
O22 Nb6 Nb9 83.63(9)
O18 Nb6 Nb9 83.18(8)
O20 Nb6 Nb9 120.65(8)
O23 Nb6 Nb9 46.93(6)
Mn1 Nb6 Nb9 58.191(14)
O24 Nb7 O25 105.02(14)
O24 Nb7 O26 105.59(13)
O25 Nb7 O26 93.25(12)
O24 Nb7 O10 102.37(13)
O25 Nb7 O10 88.45(11)
O26 Nb7 O10 150.49(12)
O24 Nb7 O20 101.70(14)
O25 Nb7 O20 152.67(12)
O26 Nb7 O20 84.96(12)
O10 Nb7 O20 80.31(11)
O24 Nb7 O23 173.89(12)
O25 Nb7 O23 78.77(11)
O26 Nb7 O23 78.72(11)
O10 Nb7 O23 72.72(10)
O20 Nb7 O23 74.13(11)
O24 Nb7 Mn1 138.53(10)
O25 Nb7 Mn1 80.07(8)
O26 Nb7 Mn1 115.30(9)
O10 Nb7 Mn1 36.16(8)
O20 Nb7 Mn1 76.17(8)
O23 Nb7 Mn1 36.67(6)
O24 Nb7 Nb8 137.35(11)
O25 Nb7 Nb8 32.34(8)
O26 Nb7 Nb8 83.29(9)
O10 Nb7 Nb8 82.55(8)
O20 Nb7 Nb8 120.77(9)
O23 Nb7 Nb8 46.65(7)
Mn1 Nb7 Nb8 57.959(14)
O27 Nb8 O29 104.98(13)
O27 Nb8 O28 102.89(13)
O29 Nb8 O28 88.94(11)
O27 Nb8 O25 103.18(13)
O29 Nb8 O25 87.72(12)
O28 Nb8 O25 153.69(12)
O27 Nb8 O13 104.54(12)
O29 Nb8 O13 150.46(12)
O28 Nb8 O13 85.52(11)
O25 Nb8 O13 84.63(11)
O27 Nb8 O23 177.14(12)
O29 Nb8 O23 77.88(11)
O28 Nb8 O23 77.07(10)
O25 Nb8 O23 76.72(10)
O13 Nb8 O23 72.59(10)
O27 Nb8 Mn1 140.55(10)
O29 Nb8 Mn1 114.46(9)
O28 Nb8 Mn1 79.00(8)
O25 Nb8 Mn1 78.71(8)
O13 Nb8 Mn1 36.01(8)
O23 Nb8 Mn1 36.58(6)
O27 Nb8 Nb7 133.86(10)
O29 Nb8 Nb7 79.08(9)
O28 Nb8 Nb7 123.23(8)
O25 Nb8 Nb7 30.73(8)
O13 Nb8 Nb7 79.84(8)
O23 Nb8 Nb7 46.19(6)
Mn1 Nb8 Nb7 57.751(14)
O30 Nb9 O31 103.88(13)
O30 Nb9 O28 103.64(13)
O31 Nb9 O28 90.03(12)
O30 Nb9 O21 102.27(13)
O31 Nb9 O21 87.01(12)
O28 Nb9 O21 153.87(12)
O30 Nb9 O16 106.19(12)
O31 Nb9 O16 149.80(12)
O28 Nb9 O16 85.63(11)
O21 Nb9 O16 84.01(11)
O30 Nb9 O23 178.22(12)
O31 Nb9 O23 77.76(10)
O28 Nb9 O23 76.96(10)
O21 Nb9 O23 77.03(10)
O16 Nb9 O23 72.15(10)
O30 Nb9 Mn1 141.98(9)
O31 Nb9 Mn1 114.10(8)
O28 Nb9 Mn1 78.67(8)
O21 Nb9 Mn1 78.90(8)
O16 Nb9 Mn1 35.80(8)
O23 Nb9 Mn1 36.36(6)
O30 Nb9 Nb6 132.87(10)
O31 Nb9 Nb6 78.27(9)
O28 Nb9 Nb6 123.48(8)
O21 Nb9 Nb6 30.72(8)
O16 Nb9 Nb6 79.36(8)
O23 Nb9 Nb6 46.54(6)
Mn1 Nb9 Nb6 58.004(14)
O32 Nb10 O29 103.82(13)
O32 Nb10 O31 103.70(12)
O29 Nb10 O31 87.76(12)
O32 Nb10 O26 104.03(13)
O29 Nb10 O26 87.85(12)
O31 Nb10 O26 152.18(11)
O32 Nb10 O22 103.95(13)
O29 Nb10 O22 152.23(11)
O31 Nb10 O22 86.13(12)
O26 Nb10 O22 85.08(12)
O32 Nb10 O23 179.66(13)
O29 Nb10 O23 76.52(10)
O31 Nb10 O23 76.27(10)
O26 Nb10 O23 75.99(10)
O22 Nb10 O23 75.72(10)
O23 Mn1 O6 179.67(13)
O23 Mn1 O13 90.55(12)
O6 Mn1 O13 89.56(12)
O23 Mn1 O10 89.87(12)
O6 Mn1 O10 89.81(12)
O13 Mn1 O10 90.48(12)
O23 Mn1 O16 90.17(12)
O6 Mn1 O16 90.14(12)
O13 Mn1 O16 89.64(12)
O10 Mn1 O16 179.87(14)
O23 Mn1 O18 89.46(12)
O6 Mn1 O18 90.43(12)
O13 Mn1 O18 179.72(13)
O10 Mn1 O18 89.80(12)
O16 Mn1 O18 90.08(12)
O23 Mn1 Nb4 129.87(9)
O6 Mn1 Nb4 50.43(8)
O13 Mn1 Nb4 92.10(8)
O10 Mn1 Nb4 140.11(8)
O16 Mn1 Nb4 39.84(8)
O18 Mn1 Nb4 87.67(8)
O23 Mn1 Nb7 50.23(8)
O6 Mn1 Nb7 129.47(9)
O13 Mn1 Nb7 87.96(8)
O10 Mn1 Nb7 39.78(8)
O16 Mn1 Nb7 140.27(8)
O18 Mn1 Nb7 92.27(8)
Nb4 Mn1 Nb7 179.88(3)
O23 Mn1 Nb8 50.62(8)
O6 Mn1 Nb8 129.50(9)
O13 Mn1 Nb8 39.94(8)
O10 Mn1 Nb8 90.62(8)
O16 Mn1 Nb8 89.50(8)
O18 Mn1 Nb8 140.07(8)
Nb4 Mn1 Nb8 115.81(2)
Nb7 Mn1 Nb8 64.291(15)
O23 Mn1 Nb3 130.12(9)
O6 Mn1 Nb3 49.97(8)
O13 Mn1 Nb3 39.73(8)
O10 Mn1 Nb3 87.44(8)
O16 Mn1 Nb3 92.62(8)
O18 Mn1 Nb3 140.28(8)
Nb4 Mn1 Nb3 70.108(15)
Nb7 Mn1 Nb3 109.88(2)
Nb8 Mn1 Nb3 79.605(16)
O23 Mn1 Nb5 129.15(9)
O6 Mn1 Nb5 50.74(8)
O13 Mn1 Nb5 140.29(8)
O10 Mn1 Nb5 89.16(8)
O16 Mn1 Nb5 90.72(8)
O18 Mn1 Nb5 39.70(8)
Nb4 Mn1 Nb5 64.488(15)
Nb7 Mn1 Nb5 115.41(2)
Nb8 Mn1 Nb5 179.69(3)
Nb3 Mn1 Nb5 100.614(18)
O23 Mn1 Nb6 50.18(8)
O6 Mn1 Nb6 129.74(9)
O13 Mn1 Nb6 140.50(8)
O10 Mn1 Nb6 93.18(8)
O16 Mn1 Nb6 86.76(8)
O18 Mn1 Nb6 39.49(8)
Nb4 Mn1 Nb6 109.22(2)
Nb7 Mn1 Nb6 70.785(16)
Nb8 Mn1 Nb6 100.655(18)
Nb3 Mn1 Nb6 179.32(2)
Nb5 Mn1 Nb6 79.128(17)
Nb2 O2 Nb1 118.83(14)
Nb3 O3 Nb1 117.89(14)
Nb4 O4 Nb1 119.29(14)
Nb5 O5 Nb1 118.40(14)
Mn1 O6 Nb3 93.46(11)
Mn1 O6 Nb4 92.83(11)
Nb3 O6 Nb4 96.57(10)
Mn1 O6 Nb5 92.67(11)
Nb3 O6 Nb5 172.62(13)
Nb4 O6 Nb5 87.23(9)
Mn1 O6 Nb2 93.44(11)
Nb3 O6 Nb2 87.37(9)
Nb4 O6 Nb2 172.38(13)
Nb5 O6 Nb2 88.16(9)
Mn1 O6 Nb1 179.27(15)
Nb3 O6 Nb1 87.26(9)
Nb4 O6 Nb1 87.20(9)
Nb5 O6 Nb1 86.61(9)
Nb2 O6 Nb1 86.47(9)
Nb3 O8 Nb2 117.79(14)
Nb5 O9 Nb2 117.56(14)
Mn1 O10 Nb7 104.06(12)
Mn1 O10 Nb2 104.81(12)
Nb7 O10 Nb2 150.94(15)
Nb4 O12 Nb3 113.97(14)
Nb4 O12 H1 115(4)
Nb3 O12 H1 106(4)
Mn1 O13 Nb3 104.31(12)
Mn1 O13 Nb8 104.05(12)
Nb3 O13 Nb8 151.34(15)
Nb4 O15 Nb5 117.70(14)
Mn1 O16 Nb4 103.92(12)
Mn1 O16 Nb9 104.52(12)
Nb4 O16 Nb9 151.40(15)
Mn1 O18 Nb6 104.42(12)
Mn1 O18 Nb5 104.03(12)
Nb6 O18 Nb5 151.25(15)
Nb7 O20 Nb6 113.83(14)
Nb7 O20 H2 110(5)
Nb6 O20 H2 105(5)
Nb6 O21 Nb9 116.36(14)
Nb6 O22 Nb10 117.80(14)
Mn1 O23 Nb7 93.10(11)
Mn1 O23 Nb6 93.39(11)
Nb7 O23 Nb6 97.63(10)
Mn1 O23 Nb8 92.80(11)
Nb7 O23 Nb8 87.16(9)
Nb6 O23 Nb8 171.95(12)
Mn1 O23 Nb9 93.14(11)
Nb7 O23 Nb9 172.27(13)
Nb6 O23 Nb9 86.53(9)
Nb8 O23 Nb9 87.99(9)
Mn1 O23 Nb10 179.36(16)
Nb7 O23 Nb10 87.02(9)
Nb6 O23 Nb10 87.22(9)
Nb8 O23 Nb10 86.57(9)
Nb9 O23 Nb10 86.69(8)
Nb7 O25 Nb8 116.93(14)
Nb7 O26 Nb10 117.75(14)
Nb9 O28 Nb8 117.57(14)
Nb8 O29 Nb10 119.01(14)
Nb9 O31 Nb10 119.19(14)
H3 O33 H4 99(8)
H5 O34 H6 115(7)
H9 O38 H10 77(6)
H12 O42 H13 109(8)
H14 O43 H15 107(7)
H16 O44 H17 103(6)
H18 O45 H19 104(7)
H20 O46 H21 98(6)
H25 O55 H26 97(7)
C2 N1 C1 109.7(4)
C2 N1 C3 109.4(4)
C1 N1 C3 109.9(4)
C2 N1 C4 109.2(4)
C1 N1 C4 109.3(4)
C3 N1 C4 109.4(4)
C7 N2 C5 110.0(3)
C7 N2 C8 109.8(3)
C5 N2 C8 108.7(3)
C7 N2 C6 109.3(3)
C5 N2 C6 109.0(3)
C8 N2 C6 110.1(3)
C11A N3 C12 127.3(11)
C11A N3 C9A 120.2(14)
C12 N3 C9A 61.8(13)
C11A N3 C10 115.6(9)
C12 N3 C10 111.6(6)
C9A N3 C10 108.2(8)
C11A N3 C11 29.6(11)
C12 N3 C11 113.1(8)
C9A N3 C11 142.2(9)
C10 N3 C11 108.0(5)
C11A N3 C9 74.0(13)
C12 N3 C9 113.1(8)
C9A N3 C9 55.2(12)
C10 N3 C9 107.1(5)
C11 N3 C9 103.5(7)
C11A N3 C12A 103.5(13)
C12 N3 C12A 39.1(8)
C9A N3 C12A 100.4(15)
C10 N3 C12A 106.9(7)
C11 N3 C12A 79.0(8)
C9 N3 C12A 143.2(8)
C16 N4 C14 112.7(6)
C16 N4 C13 110.7(6)
C14 N4 C13 111.2(5)
C16 N4 C15 106.3(6)
C14 N4 C15 106.6(5)
C13 N4 C15 109.0(6)
C20 N5 C17A 60.4(11)
C20 N5 C19 121.6(11)
C17A N5 C19 152.9(12)
C20 N5 C19A 130.1(10)
C17A N5 C19A 112.2(17)
C19 N5 C19A 43.3(14)
C20 N5 C18 111.4(7)
C17A N5 C18 100.0(8)
C19 N5 C18 103.2(8)
C19A N5 C18 118.4(9)
C20 N5 C17 106.6(10)
C17A N5 C17 54.6(11)
C19 N5 C17 103.7(12)
C19A N5 C17 60.5(16)
C18 N5 C17 109.8(8)
C20 N5 C20A 42.7(9)
C17A N5 C20A 101.8(10)
C19 N5 C20A 80.2(11)
C19A N5 C20A 106.6(15)
C18 N5 C20A 116.5(8)
C17 N5 C20A 131.4(7)
C22 N6 C21 110.5(4)
C22 N6 C24 109.8(4)
C21 N6 C24 110.1(4)
C22 N6 C23 109.0(4)
C21 N6 C23 110.2(4)
C24 N6 C23 107.1(4)
C26 N7 C28 109.0(3)
C26 N7 C25 110.2(4)
C28 N7 C25 109.5(4)
C26 N7 C27 109.8(3)
C28 N7 C27 109.6(3)
C25 N7 C27 108.7(3)
C32 N8 C30 109.2(4)
C32 N8 C31 109.1(4)
C30 N8 C31 109.4(4)
C32 N8 C29 110.6(4)
C30 N8 C29 109.4(4)
C31 N8 C29 109.1(4)
N1 C1 H1A 109.5
N1 C1 H1B 109.5
H1A C1 H1B 109.5
N1 C1 H1C 109.5
H1A C1 H1C 109.5
H1B C1 H1C 109.5
N1 C2 H2A 109.5
N1 C2 H2B 109.5
H2A C2 H2B 109.5
N1 C2 H2C 109.5
H2A C2 H2C 109.5
H2B C2 H2C 109.5
N1 C3 H3A 109.5
N1 C3 H3B 109.5
H3A C3 H3B 109.5
N1 C3 H3C 109.5
H3A C3 H3C 109.5
H3B C3 H3C 109.5
N1 C4 H4A 109.5
N1 C4 H4B 109.5
H4A C4 H4B 109.5
N1 C4 H4C 109.5
H4A C4 H4C 109.5
H4B C4 H4C 109.5
N2 C5 H5A 109.5
N2 C5 H5B 109.5
H5A C5 H5B 109.5
N2 C5 H5C 109.5
H5A C5 H5C 109.5
H5B C5 H5C 109.5
N2 C6 H6A 109.5
N2 C6 H6B 109.5
H6A C6 H6B 109.5
N2 C6 H6C 109.5
H6A C6 H6C 109.5
H6B C6 H6C 109.5
N2 C7 H7A 109.5
N2 C7 H7B 109.5
H7A C7 H7B 109.5
N2 C7 H7C 109.5
H7A C7 H7C 109.5
H7B C7 H7C 109.5
N2 C8 H8A 109.5
N2 C8 H8B 109.5
H8A C8 H8B 109.5
N2 C8 H8C 109.5
H8A C8 H8C 109.5
H8B C8 H8C 109.5
N3 C10 H10A 109.5
N3 C10 H10B 109.5
H10A C10 H10B 109.5
N3 C10 H10C 109.5
H10A C10 H10C 109.5
H10B C10 H10C 109.5
N4 C13 H13A 109.5
N4 C13 H13B 109.5
H13A C13 H13B 109.5
N4 C13 H13C 109.5
H13A C13 H13C 109.5
H13B C13 H13C 109.5
N4 C14 H14A 109.5
N4 C14 H14B 109.5
H14A C14 H14B 109.5
N4 C14 H14C 109.5
H14A C14 H14C 109.5
H14B C14 H14C 109.5
N4 C15 H15A 109.5
N4 C15 H15B 109.5
H15A C15 H15B 109.5
N4 C15 H15C 109.5
H15A C15 H15C 109.5
H15B C15 H15C 109.5
N4 C16 H16A 109.5
N4 C16 H16B 109.5
H16A C16 H16B 109.5
N4 C16 H16C 109.5
H16A C16 H16C 109.5
H16B C16 H16C 109.5
N6 C21 H21A 109.5
N6 C21 H21B 109.5
H21A C21 H21B 109.5
N6 C21 H21C 109.5
H21A C21 H21C 109.5
H21B C21 H21C 109.5
N6 C22 H22A 109.5
N6 C22 H22B 109.5
H22A C22 H22B 109.5
N6 C22 H22C 109.5
H22A C22 H22C 109.5
H22B C22 H22C 109.5
N6 C23 H23A 109.5
N6 C23 H23B 109.5
H23A C23 H23B 109.5
N6 C23 H23C 109.5
H23A C23 H23C 109.5
H23B C23 H23C 109.5
N6 C24 H24A 109.5
N6 C24 H24B 109.5
H24A C24 H24B 109.5
N6 C24 H24C 109.5
H24A C24 H24C 109.5
H24B C24 H24C 109.5
N7 C25 H25A 109.5
N7 C25 H25B 109.5
H25A C25 H25B 109.5
N7 C25 H25C 109.5
H25A C25 H25C 109.5
H25B C25 H25C 109.5
N7 C26 H26A 109.5
N7 C26 H26B 109.5
H26A C26 H26B 109.5
N7 C26 H26C 109.5
H26A C26 H26C 109.5
H26B C26 H26C 109.5
N7 C27 H27A 109.5
N7 C27 H27B 109.5
H27A C27 H27B 109.5
N7 C27 H27C 109.5
H27A C27 H27C 109.5
H27B C27 H27C 109.5
N7 C28 H28A 109.5
N7 C28 H28B 109.5
H28A C28 H28B 109.5
N7 C28 H28C 109.5
H28A C28 H28C 109.5
H28B C28 H28C 109.5
N8 C29 H29A 109.5
N8 C29 H29B 109.5
H29A C29 H29B 109.5
N8 C29 H29C 109.5
H29A C29 H29C 109.5
H29B C29 H29C 109.5
N8 C30 H30A 109.5
N8 C30 H30B 109.5
H30A C30 H30B 109.5
N8 C30 H30C 109.5
H30A C30 H30C 109.5
H30B C30 H30C 109.5
N8 C31 H31A 109.5
N8 C31 H31B 109.5
H31A C31 H31B 109.5
N8 C31 H31C 109.5
H31A C31 H31C 109.5
H31B C31 H31C 109.5
N8 C32 H32A 109.5
N8 C32 H32B 109.5
H32A C32 H32B 109.5
N8 C32 H32C 109.5
H32A C32 H32C 109.5
H32B C32 H32C 109.5

loop_
_geom_bond_atom_site_label_1
_geom_bond_atom_site_label_2
_geom_bond_distance
Nb1 O1 1.765(3)
Nb1 O2 1.980(3)
Nb1 O5 1.983(3)
Nb1 O4 1.992(3)
Nb1 O3 2.012(3)
Nb1 O6 2.484(3)
Nb2 O7 1.763(3)
Nb2 O2 1.936(3)
Nb2 O9 1.988(3)
Nb2 O8 2.010(3)
Nb2 O10 2.084(3)
Nb2 O6 2.437(3)
Nb2 Mn1 3.1633(7)
Nb2 Nb3 3.3478(5)
Nb3 O11 1.768(3)
Nb3 O8 1.899(3)
Nb3 O3 1.930(3)
Nb3 O13 2.072(3)
Nb3 O12 2.150(3)
Nb3 O6 2.410(3)
Nb3 Mn1 3.1419(7)
Nb4 O14 1.761(3)
Nb4 O15 1.915(3)
Nb4 O4 1.925(3)
Nb4 O16 2.067(3)
Nb4 O12 2.147(3)
Nb4 O6 2.417(3)
Nb4 Mn1 3.1321(7)
Nb4 Nb5 3.3478(5)
Nb5 O17 1.769(3)
Nb5 O5 1.946(3)
Nb5 O9 1.977(3)
Nb5 O15 1.996(3)
Nb5 O18 2.069(3)
Nb5 O6 2.436(3)
Nb5 Mn1 3.1427(7)
Nb6 O19 1.765(3)
Nb6 O21 1.901(3)
Nb6 O22 1.924(3)
Nb6 O18 2.069(3)
Nb6 O20 2.177(3)
Nb6 O23 2.424(3)
Nb6 Mn1 3.1509(7)
Nb6 Nb9 3.3337(5)
Nb7 O24 1.750(3)
Nb7 O25 1.914(3)
Nb7 O26 1.932(3)
Nb7 O10 2.068(3)
Nb7 O20 2.167(3)
Nb7 O23 2.413(3)
Nb7 Mn1 3.1345(7)
Nb7 Nb8 3.3393(5)
Nb8 O27 1.754(3)
Nb8 O29 1.944(3)
Nb8 O28 1.981(3)
Nb8 O25 2.003(3)
Nb8 O13 2.079(3)
Nb8 O23 2.431(3)
Nb8 Mn1 3.1417(7)
Nb9 O30 1.755(3)
Nb9 O31 1.938(3)
Nb9 O28 1.975(3)
Nb9 O21 2.022(3)
Nb9 O16 2.083(3)
Nb9 O23 2.440(3)
Nb9 Mn1 3.1573(7)
Nb10 O32 1.767(3)
Nb10 O29 1.960(3)
Nb10 O31 1.974(3)
Nb10 O26 2.000(3)
Nb10 O22 2.023(3)
Nb10 O23 2.475(3)
Mn1 O23 1.875(3)
Mn1 O6 1.876(3)
Mn1 O13 1.904(3)
Mn1 O10 1.906(3)
Mn1 O16 1.908(3)
Mn1 O18 1.916(3)
O12 H1 0.76(6)
O20 H2 0.72(6)
O33 H3 0.81(9)
O33 H4 0.76(8)
O34 H5 0.89(7)
O34 H6 0.71(7)
O35 H7 0.64(6)
O36 H8 1.04(7)
O38 H9 0.80(5)
O38 H10 0.89(9)
O39 H11 0.61(5)
O42 H12 0.77(9)
O42 H13 0.74(6)
O43 H14 0.81(7)
O43 H15 0.69(8)
O44 H16 0.82(6)
O44 H17 0.74(6)
O45 H18 0.77(8)
O45 H19 0.76(6)
O46 H20 0.82(7)
O46 H21 0.85(7)
O47 H22 0.56(6)
O48 H23 0.70(5)
O49 H24 0.84(7)
O53 O54 1.421(12)
O55 H25 0.93(11)
O55 H26 0.90(6)
N1 C2 1.478(6)
N1 C1 1.493(6)
N1 C3 1.496(6)
N1 C4 1.499(6)
N2 C7 1.493(5)
N2 C5 1.495(6)
N2 C8 1.497(5)
N2 C6 1.501(5)
N3 C11A 1.342(18)
N3 C12 1.409(10)
N3 C9A 1.480(17)
N3 C10 1.490(6)
N3 C11 1.534(12)
N3 C9 1.581(11)
N3 C12A 1.713(18)
N4 C16 1.451(9)
N4 C14 1.452(7)
N4 C13 1.478(8)
N4 C15 1.524(8)
N5 C20 1.392(12)
N5 C17A 1.417(14)
N5 C19 1.423(15)
N5 C19A 1.440(15)
N5 C18 1.499(8)
N5 C17 1.619(14)
N5 C20A 1.650(14)
N6 C22 1.480(6)
N6 C21 1.486(6)
N6 C24 1.497(6)
N6 C23 1.507(7)
N7 C26 1.492(5)
N7 C28 1.494(6)
N7 C25 1.494(5)
N7 C27 1.499(5)
N8 C32 1.489(6)
N8 C30 1.498(6)
N8 C31 1.500(5)
N8 C29 1.501(6)
C1 H1A 0.9800
C1 H1B 0.9800
C1 H1C 0.9800
C2 H2A 0.9800
C2 H2B 0.9800
C2 H2C 0.9800
C3 H3A 0.9800
C3 H3B 0.9800
C3 H3C 0.9800
C4 H4A 0.9800
C4 H4B 0.9800
C4 H4C 0.9800
C5 H5A 0.9800
C5 H5B 0.9800
C5 H5C 0.9800
C6 H6A 0.9800
C6 H6B 0.9800
C6 H6C 0.9800
C7 H7A 0.9800
C7 H7B 0.9800
C7 H7C 0.9800
C8 H8A 0.9800
C8 H8B 0.9800
C8 H8C 0.9800
C10 H10A 0.9800
C10 H10B 0.9800
C10 H10C 0.9800
C13 H13A 0.9800
C13 H13B 0.9800
C13 H13C 0.9800
C14 H14A 0.9800
C14 H14B 0.9800
C14 H14C 0.9800
C15 H15A 0.9800
C15 H15B 0.9800
C15 H15C 0.9800
C16 H16A 0.9800
C16 H16B 0.9800
C16 H16C 0.9800
C21 H21A 0.9800
C21 H21B 0.9800
C21 H21C 0.9800
C22 H22A 0.9800
C22 H22B 0.9800
C22 H22C 0.9800
C23 H23A 0.9800
C23 H23B 0.9800
C23 H23C 0.9800
C24 H24A 0.9800
C24 H24B 0.9800
C24 H24C 0.9800
C25 H25A 0.9800
C25 H25B 0.9800
C25 H25C 0.9800
C26 H26A 0.9800
C26 H26B 0.9800
C26 H26C 0.9800
C27 H27A 0.9800
C27 H27B 0.9800
C27 H27C 0.9800
C28 H28A 0.9800
C28 H28B 0.9800
C28 H28C 0.9800
C29 H29A 0.9800
C29 H29B 0.9800
C29 H29C 0.9800
C30 H30A 0.9800
C30 H30B 0.9800
C30 H30C 0.9800
C31 H31A 0.9800
C31 H31B 0.9800
C31 H31C 0.9800
C32 H32A 0.9800
C32 H32B 0.9800
C32 H32C 0.9800
